data_4315328
loop_
_publ_author_name
'Nail M. Shavaleev'
'Svetlana V. Eliseeva'
'Rosario Scopelliti'
'Jean-Claude G. B\"unzli'

_publ_contact_author_address
;Ecole polytechnique f\'ed\'erale de Lausanne
Institut des sciences et ing\'enierie chimiques
EPFL SB ISIC LCSL
BCH 1402 (B\^at. BCH)
CH-1015 Lausanne
Switzerland
;
_publ_contact_author_email jean-claude.bunzli@epfl.ch
_publ_contact_author_fax '+41 21 693 98 25'
_publ_contact_author_name 'Jean-Claude B\"unzli'
_publ_contact_author_phone '+41 21 693 98 21'
_publ_section_title
;
 N-Aryl Chromophore Ligands for Bright Europium Luminescence
;
_journal_name_full 'Inorganic Chemistry'
_journal_page_first 3927
_journal_page_last 3936
_journal_paper_doi 10.1021/ic100129r
_journal_volume 49
_journal_year 2010
_chemical_formula_moiety 'C57 H33 Br3 La N9 O6, 4(C2 H6 O), 3(H2 O)'
_chemical_formula_sum 'C65 H63 Br3 La N9 O13'
_chemical_formula_weight 1556.88
_chemical_name_systematic
; 
 ? 
;
_space_group_IT_number 2
_symmetry_cell_setting triclinic
_symmetry_space_group_name_Hall '-P 1'
_symmetry_space_group_name_H-M 'P -1'
_atom_sites_solution_hydrogens geom
_atom_sites_solution_primary direct
_atom_sites_solution_secondary difmap
_audit_creation_method SHELXL-97
_cell_angle_alpha 71.845(5)
_cell_angle_beta 75.155(5)
_cell_angle_gamma 89.695(5)
_cell_formula_units_Z 2
_cell_length_a 12.3326(7)
_cell_length_b 15.8747(9)
_cell_length_c 17.8434(11)
_cell_measurement_reflns_used 9843
_cell_measurement_temperature 140(2)
_cell_measurement_theta_max 28.6865
_cell_measurement_theta_min 2.9836
_cell_volume 3198.0(3)
_computing_cell_refinement
; 
CrysAlisPro, Oxford Diffraction Ltd., 
Version 1.171.33.41 (release 06-05-2009 CrysAlis171 .NET) 
(compiled May  6 2009,17:20:42) 
;
_computing_data_collection
; 
CrysAlisPro, Oxford Diffraction Ltd., 
Version 1.171.33.41 (release 06-05-2009 CrysAlis171 .NET) 
(compiled May  6 2009,17:20:42) 
;
_computing_data_reduction
; 
CrysAlisPro, Oxford Diffraction Ltd., 
Version 1.171.33.41 (release 06-05-2009 CrysAlis171 .NET) 
(compiled May  6 2009,17:20:42) 
;
_computing_molecular_graphics 'Bruker SHELXTL'
_computing_publication_material 'Bruker SHELXTL'
_computing_structure_refinement 'SHELXL-97 (Sheldrick, 1997)'
_computing_structure_solution 'SHELXS-97 (Sheldrick, 1990)'
_diffrn_ambient_temperature 140(2)
_diffrn_detector_area_resol_mean 8.2812
_diffrn_measured_fraction_theta_full 0.993
_diffrn_measured_fraction_theta_max 0.993
_diffrn_measurement_device_type 'Oxford Diffraction, KM4/Sapphire CCD'
_diffrn_measurement_method 'phi and omega scans'
_diffrn_radiation_monochromator graphite
_diffrn_radiation_source 'fine-focus sealed tube'
_diffrn_radiation_type MoK\a
_diffrn_radiation_wavelength 0.71073
_diffrn_reflns_av_R_equivalents 0.0000
_diffrn_reflns_av_sigmaI/netI 0.1166
_diffrn_reflns_limit_h_max 16
_diffrn_reflns_limit_h_min -16
_diffrn_reflns_limit_k_max 20
_diffrn_reflns_limit_k_min -19
_diffrn_reflns_limit_l_max 23
_diffrn_reflns_limit_l_min -22
_diffrn_reflns_number 14575
_diffrn_reflns_theta_full 27.48
_diffrn_reflns_theta_max 27.48
_diffrn_reflns_theta_min 2.99
_exptl_absorpt_coefficient_mu 2.613
_exptl_absorpt_correction_T_max 1.00000
_exptl_absorpt_correction_T_min 0.76643
_exptl_absorpt_correction_type multi-scan
_exptl_absorpt_process_details
; 
CrysAlisPro, Oxford Diffraction Ltd., 
Version 1.171.33.41 (release 06-05-2009 CrysAlis171 .NET) 
(compiled May  6 2009,17:20:42) 
Empirical absorption correction using spherical harmonics, 
 implemented in SCALE3 ABSPACK scaling algorithm. 
;
_exptl_crystal_colour colourless
_exptl_crystal_density_diffrn 1.617
_exptl_crystal_density_method 'not measured'
_exptl_crystal_description prismatic
_exptl_crystal_F_000 1564
_exptl_crystal_size_max 0.34
_exptl_crystal_size_mid 0.30
_exptl_crystal_size_min 0.25
_refine_diff_density_max 2.142
_refine_diff_density_min -1.099
_refine_diff_density_rms 0.162
_refine_ls_extinction_method none
_refine_ls_goodness_of_fit_ref 1.036
_refine_ls_hydrogen_treatment constr
_refine_ls_matrix_type full
_refine_ls_number_parameters 822
_refine_ls_number_reflns 14575
_refine_ls_number_restraints 48
_refine_ls_restrained_S_all 1.039
_refine_ls_R_factor_all 0.1149
_refine_ls_R_factor_gt 0.0646
_refine_ls_shift/su_max 0.000
_refine_ls_shift/su_mean 0.000
_refine_ls_structure_factor_coef Fsqd
_refine_ls_weighting_details 'calc w=1/[\s^2^(Fo^2^)+(0.0672P)^2^+11.0980P] where P=(Fo^2^+2Fc^2^)/3'
_refine_ls_weighting_scheme calc
_refine_ls_wR_factor_gt 0.1509
_refine_ls_wR_factor_ref 0.1674
_reflns_number_gt 9347
_reflns_number_total 14575
_reflns_threshold_expression >2sigma(I)
_cod_data_source_file ic100129r_si_002_2.cif
_cod_data_source_block '[La(LPhBr)3]'
_cod_depositor_comments
;
The following automatic conversions were performed:

'_symmetry_cell_setting' value 'Triclinic' changed to 'triclinic'
according to the built-in table from CIF Core dictionary named
'cif_core.dic' version 2.4.1 from 2010-06-29.

Automatic conversion script
Id: cif_fix_values 1646 2011-03-28 12:23:43Z adriana 
;
_cod_database_code 4315328

loop_
_symmetry_equiv_pos_as_xyz
'x, y, z'
'-x, -y, -z'

loop_
_atom_site_label
_atom_site_type_symbol
_atom_site_fract_x
_atom_site_fract_y
_atom_site_fract_z
_atom_site_U_iso_or_equiv
_atom_site_adp_type
_atom_site_occupancy
_atom_site_symmetry_multiplicity
_atom_site_calc_flag
_atom_site_refinement_flags
_atom_site_disorder_assembly
_atom_site_disorder_group
La1 La -0.00865(3) 0.24826(3) 0.23921(2) 0.01499(11) Uani 1 1 d . . .
Br1 Br -0.51385(7) 0.44252(6) -0.14520(5) 0.0386(2) Uani 1 1 d . . .
Br2 Br 0.55161(7) 0.08492(6) 0.56699(5) 0.0338(2) Uani 1 1 d . . .
Br3 Br -0.53019(8) 0.70187(6) 0.39390(7) 0.0485(3) Uani 1 1 d . . .
O1 O -0.0623(4) 0.0950(3) 0.2513(3) 0.0248(12) Uani 1 1 d . . .
O2 O -0.0204(7) 0.0047(4) 0.1749(4) 0.056(2) Uani 1 1 d . . .
O3 O 0.1397(4) 0.2561(3) 0.1177(3) 0.0269(12) Uani 1 1 d . . .
O4 O 0.3081(5) 0.2257(4) 0.0505(3) 0.0465(17) Uani 1 1 d . . .
O5 O 0.1414(4) 0.3347(3) 0.2585(3) 0.0227(11) Uani 1 1 d . . .
O6 O 0.2110(5) 0.3757(5) 0.3474(4) 0.0478(17) Uani 1 1 d . . .
N1 N -0.0985(5) 0.2239(4) 0.1265(3) 0.0221(13) Uani 1 1 d . . .
N2 N -0.0665(5) 0.3912(4) 0.1312(3) 0.0179(12) Uani 1 1 d . . .
N3 N -0.1794(5) 0.4488(4) 0.0509(3) 0.0192(13) Uani 1 1 d . . .
N4 N 0.1630(5) 0.1516(4) 0.2584(3) 0.0167(12) Uani 1 1 d . . .
N5 N -0.0076(5) 0.1501(3) 0.3968(3) 0.0164(12) Uani 1 1 d . . .
N6 N 0.1072(5) 0.0973(4) 0.4788(3) 0.0176(12) Uani 1 1 d . . .
N7 N -0.0676(5) 0.3557(4) 0.3299(3) 0.0173(12) Uani 1 1 d . . .
N8 N -0.2349(5) 0.2699(4) 0.2978(3) 0.0176(12) Uani 1 1 d . . .
N9 N -0.3584(5) 0.3699(4) 0.3211(3) 0.0196(13) Uani 1 1 d . . .
C1 C -0.0545(7) 0.0746(5) 0.1874(5) 0.0297(18) Uani 1 1 d . . .
C2 C -0.0888(6) 0.1432(5) 0.1183(5) 0.0257(17) Uani 1 1 d . . .
C3 C -0.1072(8) 0.1248(5) 0.0507(5) 0.034(2) Uani 1 1 d . . .
H3 H -0.0988 0.0673 0.0453 0.041 Uiso 1 1 calc R . .
C4 C -0.1377(7) 0.1925(6) -0.0075(5) 0.035(2) Uani 1 1 d . . .
H4 H -0.1512 0.1822 -0.0541 0.042 Uiso 1 1 calc R . .
C5 C -0.1490(7) 0.2759(5) 0.0015(4) 0.0285(18) Uani 1 1 d . . .
H5 H -0.1718 0.3226 -0.0381 0.034 Uiso 1 1 calc R . .
C6 C -0.1267(6) 0.2906(4) 0.0686(4) 0.0172(14) Uani 1 1 d . . .
C7 C -0.1257(6) 0.3763(5) 0.0838(4) 0.0195(15) Uani 1 1 d . . .
C8 C -0.1512(6) 0.5160(5) 0.0786(4) 0.0239(16) Uani 1 1 d . . .
C9 C -0.1803(6) 0.6043(4) 0.0646(4) 0.0245(17) Uani 1 1 d . . .
H9 H -0.2291 0.6285 0.0312 0.029 Uiso 1 1 calc R . .
C10 C -0.1351(7) 0.6534(5) 0.1015(5) 0.0293(18) Uani 1 1 d . . .
H10 H -0.1526 0.7134 0.0936 0.035 Uiso 1 1 calc R . .
C11 C -0.0638(7) 0.6175(5) 0.1504(5) 0.0282(18) Uani 1 1 d . . .
H11 H -0.0343 0.6540 0.1749 0.034 Uiso 1 1 calc R . .
C12 C -0.0343(6) 0.5317(5) 0.1646(4) 0.0232(16) Uani 1 1 d . . .
H12 H 0.0149 0.5086 0.1979 0.028 Uiso 1 1 calc R . .
C13 C -0.0796(6) 0.4798(4) 0.1282(4) 0.0214(15) Uani 1 1 d . . .
C14 C -0.2632(6) 0.4512(5) 0.0065(4) 0.0214(16) Uani 1 1 d . . .
C15 C -0.3560(7) 0.3906(5) 0.0411(4) 0.0262(17) Uani 1 1 d . . .
H15 H -0.3672 0.3502 0.0950 0.031 Uiso 1 1 calc R . .
C16 C -0.4342(7) 0.3887(5) -0.0035(5) 0.0281(18) Uani 1 1 d . . .
H16 H -0.4986 0.3473 0.0193 0.034 Uiso 1 1 calc R . .
C17 C -0.4151(6) 0.4484(5) -0.0811(5) 0.0275(17) Uani 1 1 d . . .
C18 C -0.3250(6) 0.5126(5) -0.1148(5) 0.0272(17) Uani 1 1 d . . .
H18 H -0.3167 0.5551 -0.1674 0.033 Uiso 1 1 calc R . .
C19 C -0.2462(6) 0.5144(5) -0.0705(4) 0.0222(16) Uani 1 1 d . . .
H19 H -0.1834 0.5574 -0.0925 0.027 Uiso 1 1 calc R . .
C20 C 0.2280(7) 0.2146(5) 0.1127(4) 0.0277(18) Uani 1 1 d . . .
C21 C 0.2353(6) 0.1442(5) 0.1913(4) 0.0184(15) Uani 1 1 d . . .
C22 C 0.3116(6) 0.0788(5) 0.1940(4) 0.0225(16) Uani 1 1 d . . .
H22 H 0.3604 0.0734 0.1453 0.027 Uiso 1 1 calc R . .
C23 C 0.3134(6) 0.0216(4) 0.2711(4) 0.0228(16) Uani 1 1 d . . .
H23 H 0.3611 -0.0258 0.2757 0.027 Uiso 1 1 calc R . .
C24 C 0.2460(6) 0.0344(5) 0.3398(4) 0.0228(16) Uani 1 1 d . . .
H24 H 0.2507 -0.0012 0.3925 0.027 Uiso 1 1 calc R . .
C25 C 0.1716(6) 0.0988(4) 0.3323(4) 0.0170(14) Uani 1 1 d . . .
C26 C 0.0901(6) 0.1159(4) 0.4017(4) 0.0160(14) Uani 1 1 d . . .
C27 C 0.0121(6) 0.1227(5) 0.5258(4) 0.0208(15) Uani 1 1 d . . .
C28 C -0.0131(6) 0.1231(5) 0.6063(4) 0.0257(17) Uani 1 1 d . . .
H28 H 0.0353 0.1015 0.6405 0.031 Uiso 1 1 calc R . .
C29 C -0.1141(7) 0.1575(5) 0.6331(5) 0.0287(18) Uani 1 1 d . . .
H29 H -0.1343 0.1607 0.6872 0.034 Uiso 1 1 calc R . .
C30 C -0.1870(7) 0.1876(5) 0.5842(4) 0.0254(17) Uani 1 1 d . . .
H30 H -0.2555 0.2103 0.6052 0.030 Uiso 1 1 calc R . .
C31 C -0.1597(6) 0.1845(5) 0.5048(4) 0.0222(16) Uani 1 1 d . . .
H31 H -0.2101 0.2032 0.4716 0.027 Uiso 1 1 calc R . .
C32 C -0.0581(6) 0.1540(4) 0.4747(4) 0.0183(15) Uani 1 1 d . . .
C33 C 0.2134(6) 0.0917(5) 0.4976(4) 0.0204(15) Uani 1 1 d . . .
C34 C 0.2258(6) 0.0251(5) 0.5664(4) 0.0220(16) Uani 1 1 d . . .
H34 H 0.1658 -0.0190 0.5984 0.026 Uiso 1 1 calc R . .
C35 C 0.3263(7) 0.0235(5) 0.5878(4) 0.0258(17) Uani 1 1 d . . .
H35 H 0.3346 -0.0205 0.6357 0.031 Uiso 1 1 calc R . .
C36 C 0.4123(6) 0.0846(5) 0.5406(4) 0.0193(15) Uani 1 1 d . . .
C37 C 0.4024(7) 0.1512(5) 0.4695(5) 0.0278(18) Uani 1 1 d . . .
H37 H 0.4640 0.1931 0.4359 0.033 Uiso 1 1 calc R . .
C38 C 0.3012(6) 0.1540(5) 0.4498(4) 0.0237(16) Uani 1 1 d . . .
H38 H 0.2920 0.1992 0.4029 0.028 Uiso 1 1 calc R . .
C39 C 0.1320(6) 0.3630(5) 0.3195(5) 0.0248(16) Uani 1 1 d . . .
C40 C 0.0132(6) 0.3814(5) 0.3585(5) 0.0217(16) Uani 1 1 d . . .
C41 C -0.0087(7) 0.4226(5) 0.4175(5) 0.0330(19) Uani 1 1 d . . .
H41 H 0.0500 0.4378 0.4378 0.040 Uiso 1 1 calc R . .
C42 C -0.1197(7) 0.4415(5) 0.4472(5) 0.0311(19) Uani 1 1 d . . .
H42 H -0.1375 0.4711 0.4870 0.037 Uiso 1 1 calc R . .
C43 C -0.2027(7) 0.4162(5) 0.4172(5) 0.0274(17) Uani 1 1 d . . .
H43 H -0.2786 0.4279 0.4367 0.033 Uiso 1 1 calc R . .
C44 C -0.1740(6) 0.3733(4) 0.3580(4) 0.0201(15) Uani 1 1 d . . .
C45 C -0.2543(6) 0.3390(4) 0.3252(4) 0.0179(14) Uani 1 1 d . . .
C46 C -0.4079(6) 0.3158(4) 0.2885(4) 0.0173(14) Uani 1 1 d . . .
C47 C -0.5120(6) 0.3167(5) 0.2712(4) 0.0222(16) Uani 1 1 d . . .
H47 H -0.5636 0.3592 0.2808 0.027 Uiso 1 1 calc R . .
C48 C -0.5357(6) 0.2531(5) 0.2397(4) 0.0290(18) Uani 1 1 d . . .
H48 H -0.6061 0.2510 0.2277 0.035 Uiso 1 1 calc R . .
C49 C -0.4590(7) 0.1904(5) 0.2246(4) 0.0260(17) Uani 1 1 d . . .
H49 H -0.4787 0.1476 0.2020 0.031 Uiso 1 1 calc R . .
C50 C -0.3564(6) 0.1898(5) 0.2416(4) 0.0237(16) Uani 1 1 d . . .
H50 H -0.3051 0.1470 0.2320 0.028 Uiso 1 1 calc R . .
C51 C -0.3302(6) 0.2554(5) 0.2742(4) 0.0218(16) Uani 1 1 d . . .
C52 C -0.4020(6) 0.4482(5) 0.3361(4) 0.0225(16) Uani 1 1 d . . .
C53 C -0.5019(6) 0.4419(5) 0.3940(4) 0.0253(17) Uani 1 1 d . . .
H53 H -0.5429 0.3858 0.4236 0.030 Uiso 1 1 calc R . .
C54 C -0.5427(7) 0.5188(6) 0.4090(5) 0.036(2) Uani 1 1 d . . .
H54 H -0.6131 0.5161 0.4474 0.043 Uiso 1 1 calc R . .
C55 C -0.4797(7) 0.5989(5) 0.3674(5) 0.0299(18) Uani 1 1 d . . .
C56 C -0.3815(7) 0.6067(5) 0.3072(5) 0.0320(19) Uani 1 1 d . . .
H56 H -0.3415 0.6632 0.2775 0.038 Uiso 1 1 calc R . .
C57 C -0.3417(6) 0.5305(5) 0.2904(4) 0.0242(16) Uani 1 1 d . . .
H57 H -0.2746 0.5343 0.2485 0.029 Uiso 1 1 calc R . .
C58 C -0.7614(13) 0.6251(9) 0.3008(10) 0.097(5) Uani 1 1 d U . .
H58A H -0.6876 0.6582 0.2734 0.145 Uiso 1 1 calc R . .
H58B H -0.7516 0.5613 0.3204 0.145 Uiso 1 1 calc R . .
H58C H -0.7986 0.6446 0.3474 0.145 Uiso 1 1 calc R . .
C59 C -0.8248(15) 0.6402(10) 0.2479(10) 0.109(5) Uani 1 1 d U . .
H59A H -0.8962 0.6023 0.2763 0.131 Uiso 1 1 calc R . .
H59B H -0.7857 0.6182 0.2026 0.131 Uiso 1 1 calc R . .
O7 O -0.8536(8) 0.7275(6) 0.2118(5) 0.080(2) Uani 1 1 d U . .
H7 H -0.7996 0.7644 0.2034 0.120 Uiso 1 1 calc R . .
C60 C 0.3633(15) 0.0529(9) 0.7918(9) 0.106(5) Uani 1 1 d U . .
H60A H 0.4362 0.0778 0.7913 0.159 Uiso 1 1 calc R . .
H60B H 0.3755 0.0107 0.7609 0.159 Uiso 1 1 calc R . .
H60C H 0.3206 0.0220 0.8484 0.159 Uiso 1 1 calc R . .
C61 C 0.3013(14) 0.1234(9) 0.7548(9) 0.101(5) Uani 1 1 d U . .
H61A H 0.3511 0.1593 0.7011 0.122 Uiso 1 1 calc R . .
H61B H 0.2376 0.0961 0.7438 0.122 Uiso 1 1 calc R . .
O8 O 0.2589(7) 0.1805(5) 0.7972(5) 0.072(2) Uani 1 1 d U . .
H8 H 0.2009 0.1557 0.8345 0.108 Uiso 1 1 calc R . .
C62 C 0.1341(18) 0.3229(12) 0.6266(11) 0.141(6) Uani 1 1 d U . .
H62A H 0.1580 0.3786 0.6327 0.212 Uiso 1 1 calc R . .
H62B H 0.1493 0.2725 0.6699 0.212 Uiso 1 1 calc R . .
H62C H 0.0533 0.3210 0.6308 0.212 Uiso 1 1 calc R . .
C63 C 0.1895(14) 0.3184(9) 0.5554(9) 0.104(5) Uani 1 1 d U . .
H63A H 0.1421 0.2810 0.5390 0.125 Uiso 1 1 calc R . .
H63B H 0.2575 0.2869 0.5624 0.125 Uiso 1 1 calc R . .
O9 O 0.2255(5) 0.4021(4) 0.4872(4) 0.0423(15) Uani 1 1 d U . .
H9A H 0.2160 0.3955 0.4444 0.064 Uiso 1 1 calc R . .
C64 C -0.5754(16) 0.8393(14) 0.0310(13) 0.142(6) Uani 1 1 d U . .
H64A H -0.6253 0.7866 0.0416 0.213 Uiso 1 1 calc R . .
H64B H -0.4974 0.8280 0.0090 0.213 Uiso 1 1 calc R . .
H64C H -0.5965 0.8902 -0.0088 0.213 Uiso 1 1 calc R . .
C65 C -0.5868(15) 0.8603(13) 0.1136(12) 0.121(5) Uani 1 1 d U . .
H65A H -0.5487 0.8150 0.1477 0.145 Uiso 1 1 calc R . .
H65B H -0.5450 0.9185 0.1000 0.145 Uiso 1 1 calc R . .
O10 O -0.6947(8) 0.8631(7) 0.1613(7) 0.100(3) Uani 1 1 d U . .
H10A H -0.7259 0.9054 0.1355 0.150 Uiso 1 1 calc R . .
O11 O 0.2982(9) 0.1291(7) -0.0493(5) 0.097(3) Uani 1 1 d . . .
O12 O -0.8116(9) 0.9820(6) 0.0734(6) 0.093(3) Uani 1 1 d . . .
O13 O 0.0353(8) 0.1746(5) 0.8097(7) 0.100(3) Uani 1 1 d . . .

loop_
_atom_site_aniso_label
_atom_site_aniso_U_11
_atom_site_aniso_U_22
_atom_site_aniso_U_33
_atom_site_aniso_U_23
_atom_site_aniso_U_13
_atom_site_aniso_U_12
La1 0.0165(2) 0.01510(19) 0.01191(18) -0.00168(14) -0.00464(15) 0.00255(15)
Br1 0.0322(5) 0.0503(5) 0.0331(5) -0.0044(4) -0.0193(4) -0.0012(4)
Br2 0.0254(4) 0.0450(5) 0.0453(5) -0.0243(4) -0.0220(4) 0.0122(4)
Br3 0.0440(6) 0.0412(5) 0.0714(7) -0.0332(5) -0.0164(5) 0.0215(4)
O1 0.033(3) 0.021(3) 0.021(3) -0.004(2) -0.012(2) 0.002(2)
O2 0.103(6) 0.032(3) 0.050(4) -0.021(3) -0.042(4) 0.024(4)
O3 0.031(3) 0.034(3) 0.014(2) -0.005(2) -0.005(2) 0.015(2)
O4 0.041(4) 0.060(4) 0.020(3) 0.000(3) 0.006(3) 0.023(3)
O5 0.020(3) 0.025(3) 0.022(3) -0.010(2) 0.000(2) 0.002(2)
O6 0.021(3) 0.080(5) 0.064(4) -0.047(4) -0.019(3) 0.010(3)
N1 0.028(4) 0.021(3) 0.016(3) -0.006(2) -0.005(3) 0.002(3)
N2 0.019(3) 0.022(3) 0.011(3) -0.003(2) -0.004(2) 0.002(2)
N3 0.019(3) 0.021(3) 0.017(3) 0.002(2) -0.013(2) 0.002(2)
N4 0.019(3) 0.016(3) 0.012(3) 0.001(2) -0.004(2) 0.001(2)
N5 0.020(3) 0.011(3) 0.018(3) -0.003(2) -0.005(2) 0.003(2)
N6 0.016(3) 0.024(3) 0.010(3) -0.002(2) -0.003(2) -0.003(2)
N7 0.017(3) 0.017(3) 0.019(3) -0.004(2) -0.008(2) 0.004(2)
N8 0.015(3) 0.015(3) 0.018(3) 0.002(2) -0.006(2) 0.000(2)
N9 0.020(3) 0.020(3) 0.017(3) -0.003(2) -0.005(2) 0.002(3)
C1 0.039(5) 0.019(4) 0.028(4) -0.005(3) -0.008(4) 0.006(4)
C2 0.024(4) 0.028(4) 0.027(4) -0.010(3) -0.011(3) 0.005(3)
C3 0.052(6) 0.027(4) 0.029(4) -0.015(3) -0.012(4) 0.007(4)
C4 0.043(5) 0.045(5) 0.020(4) -0.012(4) -0.013(4) 0.004(4)
C5 0.040(5) 0.028(4) 0.014(3) -0.001(3) -0.008(3) 0.003(4)
C6 0.017(4) 0.019(3) 0.015(3) -0.003(3) -0.005(3) -0.001(3)
C7 0.021(4) 0.023(4) 0.012(3) 0.000(3) -0.005(3) -0.002(3)
C8 0.026(4) 0.021(4) 0.018(4) 0.000(3) -0.002(3) 0.000(3)
C9 0.025(4) 0.016(3) 0.021(4) 0.004(3) 0.001(3) 0.001(3)
C10 0.031(5) 0.016(4) 0.034(4) -0.001(3) -0.004(4) 0.004(3)
C11 0.028(4) 0.020(4) 0.033(4) -0.009(3) -0.003(4) 0.004(3)
C12 0.022(4) 0.025(4) 0.021(4) -0.004(3) -0.007(3) 0.005(3)
C13 0.026(4) 0.018(3) 0.017(3) -0.002(3) -0.004(3) 0.005(3)
C14 0.023(4) 0.024(4) 0.013(3) 0.003(3) -0.010(3) 0.006(3)
C15 0.032(4) 0.021(4) 0.016(3) 0.007(3) -0.005(3) 0.000(3)
C16 0.022(4) 0.035(4) 0.023(4) -0.002(3) -0.009(3) -0.003(3)
C17 0.017(4) 0.037(4) 0.027(4) -0.005(3) -0.010(3) 0.004(3)
C18 0.026(4) 0.030(4) 0.021(4) -0.001(3) -0.007(3) 0.005(3)
C19 0.019(4) 0.020(4) 0.019(3) 0.004(3) -0.004(3) 0.004(3)
C20 0.034(5) 0.031(4) 0.013(3) -0.004(3) -0.001(3) 0.003(4)
C21 0.016(4) 0.022(4) 0.019(3) -0.008(3) -0.005(3) 0.000(3)
C22 0.022(4) 0.030(4) 0.017(3) -0.010(3) -0.005(3) -0.002(3)
C23 0.024(4) 0.013(3) 0.029(4) -0.003(3) -0.010(3) 0.008(3)
C24 0.029(4) 0.021(4) 0.022(4) -0.005(3) -0.015(3) 0.012(3)
C25 0.022(4) 0.013(3) 0.017(3) -0.004(3) -0.008(3) 0.000(3)
C26 0.015(3) 0.012(3) 0.016(3) 0.001(3) -0.003(3) -0.003(3)
C27 0.020(4) 0.024(4) 0.015(3) -0.004(3) -0.002(3) -0.003(3)
C28 0.023(4) 0.037(4) 0.017(4) -0.007(3) -0.007(3) -0.001(3)
C29 0.033(5) 0.038(4) 0.017(4) -0.013(3) -0.005(3) -0.003(4)
C30 0.026(4) 0.021(4) 0.026(4) -0.007(3) -0.002(3) 0.000(3)
C31 0.019(4) 0.026(4) 0.016(3) 0.000(3) -0.004(3) 0.000(3)
C32 0.020(4) 0.018(3) 0.013(3) 0.001(3) -0.007(3) -0.004(3)
C33 0.019(4) 0.028(4) 0.016(3) -0.009(3) -0.006(3) 0.003(3)
C34 0.023(4) 0.020(3) 0.023(4) -0.001(3) -0.013(3) -0.001(3)
C35 0.035(5) 0.025(4) 0.019(4) -0.004(3) -0.015(3) 0.004(3)
C36 0.012(3) 0.028(4) 0.025(4) -0.013(3) -0.012(3) 0.005(3)
C37 0.024(4) 0.025(4) 0.026(4) 0.001(3) -0.004(3) -0.005(3)
C38 0.023(4) 0.022(4) 0.021(4) 0.002(3) -0.008(3) -0.006(3)
C39 0.021(4) 0.028(4) 0.029(4) -0.011(3) -0.011(3) 0.004(3)
C40 0.014(4) 0.020(4) 0.030(4) -0.007(3) -0.006(3) -0.001(3)
C41 0.039(5) 0.040(5) 0.037(5) -0.024(4) -0.025(4) 0.015(4)
C42 0.030(4) 0.042(5) 0.035(4) -0.027(4) -0.014(4) 0.017(4)
C43 0.026(4) 0.031(4) 0.029(4) -0.016(3) -0.005(3) 0.008(3)
C44 0.020(4) 0.020(3) 0.019(3) -0.008(3) -0.002(3) 0.007(3)
C45 0.020(4) 0.021(3) 0.013(3) -0.004(3) -0.006(3) 0.000(3)
C46 0.016(4) 0.023(3) 0.008(3) 0.000(3) -0.001(3) -0.005(3)
C47 0.021(4) 0.026(4) 0.015(3) -0.002(3) -0.005(3) 0.000(3)
C48 0.017(4) 0.041(5) 0.023(4) -0.001(3) -0.006(3) -0.004(4)
C49 0.029(4) 0.029(4) 0.020(4) -0.007(3) -0.007(3) -0.008(3)
C50 0.023(4) 0.020(4) 0.021(4) 0.000(3) -0.001(3) -0.001(3)
C51 0.019(4) 0.023(4) 0.016(3) 0.000(3) 0.002(3) -0.002(3)
C52 0.022(4) 0.032(4) 0.019(4) -0.012(3) -0.010(3) 0.007(3)
C53 0.019(4) 0.029(4) 0.025(4) -0.006(3) -0.003(3) 0.001(3)
C54 0.029(5) 0.044(5) 0.044(5) -0.028(4) -0.011(4) 0.015(4)
C55 0.029(4) 0.033(4) 0.040(5) -0.021(4) -0.020(4) 0.017(4)
C56 0.033(5) 0.029(4) 0.035(4) -0.010(4) -0.010(4) 0.006(4)
C57 0.025(4) 0.028(4) 0.018(4) -0.006(3) -0.004(3) 0.005(3)
C58 0.106(11) 0.069(8) 0.123(11) -0.007(8) -0.072(9) 0.005(8)
C59 0.133(11) 0.075(8) 0.126(10) -0.002(8) -0.081(9) -0.007(8)
O7 0.092(6) 0.069(5) 0.077(6) -0.005(4) -0.043(5) 0.012(5)
C60 0.160(13) 0.089(9) 0.078(9) -0.048(8) -0.024(9) 0.064(9)
C61 0.132(11) 0.084(8) 0.078(8) -0.030(7) -0.007(8) 0.051(8)
O8 0.088(6) 0.076(5) 0.057(5) -0.033(4) -0.014(4) 0.018(5)
C62 0.186(15) 0.119(12) 0.106(12) -0.035(10) -0.019(12) -0.064(11)
C63 0.118(10) 0.085(8) 0.091(9) -0.059(7) 0.042(8) -0.030(8)
O9 0.029(3) 0.061(4) 0.046(4) -0.031(3) -0.008(3) -0.004(3)
C64 0.120(13) 0.165(14) 0.185(16) -0.097(13) -0.066(12) 0.021(11)
C65 0.110(10) 0.142(11) 0.139(12) -0.076(10) -0.046(10) 0.043(9)
O10 0.083(7) 0.100(7) 0.117(8) -0.042(6) -0.017(6) 0.008(6)
O11 0.124(8) 0.115(8) 0.066(6) -0.042(6) -0.035(6) 0.027(6)
O12 0.114(8) 0.070(6) 0.118(8) -0.055(6) -0.038(6) 0.014(5)
O13 0.088(7) 0.052(5) 0.153(9) -0.022(6) -0.033(7) 0.016(5)

loop_
_atom_type_symbol
_atom_type_description
_atom_type_scat_dispersion_real
_atom_type_scat_dispersion_imag
_atom_type_scat_source
C C 0.0033 0.0016 'International Tables Vol C Tables 4.2.6.8 and 6.1.1.4'
H H 0.0000 0.0000 'International Tables Vol C Tables 4.2.6.8 and 6.1.1.4'
N N 0.0061 0.0033 'International Tables Vol C Tables 4.2.6.8 and 6.1.1.4'
O O 0.0106 0.0060 'International Tables Vol C Tables 4.2.6.8 and 6.1.1.4'
Br Br -0.2901 2.4595 'International Tables Vol C Tables 4.2.6.8 and 6.1.1.4'
La La -0.2871 2.4523 'International Tables Vol C Tables 4.2.6.8 and 6.1.1.4'

loop_
_geom_angle_atom_site_label_1
_geom_angle_atom_site_label_2
_geom_angle_atom_site_label_3
_geom_angle
_geom_angle_site_symmetry_1
_geom_angle_site_symmetry_3
_geom_angle_publ_flag
O3 La1 O1 88.87(17) . . ?
O3 La1 O5 79.94(17) . . ?
O1 La1 O5 140.14(17) . . ?
O3 La1 N4 62.41(16) . . ?
O1 La1 N4 71.26(17) . . ?
O5 La1 N4 69.64(17) . . ?
O3 La1 N1 70.58(18) . . ?
O1 La1 N1 62.26(17) . . ?
O5 La1 N1 143.15(17) . . ?
N4 La1 N1 112.71(18) . . ?
O3 La1 N7 134.46(17) . . ?
O1 La1 N7 136.25(17) . . ?
O5 La1 N7 61.55(16) . . ?
N4 La1 N7 118.35(17) . . ?
N1 La1 N7 128.93(18) . . ?
O3 La1 N2 80.68(16) . . ?
O1 La1 N2 122.43(17) . . ?
O5 La1 N2 93.51(17) . . ?
N4 La1 N2 141.14(16) . . ?
N1 La1 N2 60.87(17) . . ?
N7 La1 N2 78.55(17) . . ?
O3 La1 N5 124.73(17) . . ?
O1 La1 N5 75.60(16) . . ?
O5 La1 N5 79.80(16) . . ?
N4 La1 N5 62.36(16) . . ?
N1 La1 N5 135.43(17) . . ?
N7 La1 N5 73.66(16) . . ?
N2 La1 N5 151.25(17) . . ?
O3 La1 N8 144.51(17) . . ?
O1 La1 N8 88.59(17) . . ?
O5 La1 N8 121.88(16) . . ?
N4 La1 N8 147.65(15) . . ?
N1 La1 N8 76.99(18) . . ?
N7 La1 N8 60.53(17) . . ?
N2 La1 N8 71.06(16) . . ?
N5 La1 N8 88.68(16) . . ?
C1 O1 La1 119.5(4) . . ?
C20 O3 La1 128.1(4) . . ?
C39 O5 La1 124.8(4) . . ?
C2 N1 C6 120.0(6) . . ?
C2 N1 La1 114.4(5) . . ?
C6 N1 La1 123.7(4) . . ?
C7 N2 C13 105.5(6) . . ?
C7 N2 La1 117.7(4) . . ?
C13 N2 La1 133.5(4) . . ?
C7 N3 C8 106.9(6) . . ?
C7 N3 C14 126.7(6) . . ?
C8 N3 C14 125.8(6) . . ?
C21 N4 C25 118.3(6) . . ?
C21 N4 La1 117.7(4) . . ?
C25 N4 La1 123.2(4) . . ?
C26 N5 C32 105.0(6) . . ?
C26 N5 La1 113.2(4) . . ?
C32 N5 La1 135.6(4) . . ?
C26 N6 C27 105.5(6) . . ?
C26 N6 C33 126.4(6) . . ?
C27 N6 C33 123.1(6) . . ?
C44 N7 C40 119.0(6) . . ?
C44 N7 La1 123.9(4) . . ?
C40 N7 La1 116.3(4) . . ?
C45 N8 C51 105.2(6) . . ?
C45 N8 La1 114.5(4) . . ?
C51 N8 La1 132.9(4) . . ?
C45 N9 C46 106.3(6) . . ?
C45 N9 C52 127.6(6) . . ?
C46 N9 C52 125.6(6) . . ?
O2 C1 O1 126.7(8) . . ?
O2 C1 C2 117.1(7) . . ?
O1 C1 C2 116.2(6) . . ?
N1 C2 C3 122.1(7) . . ?
N1 C2 C1 114.4(7) . . ?
C3 C2 C1 123.5(7) . . ?
C4 C3 C2 117.7(7) . . ?
C4 C3 H3 121.2 . . ?
C2 C3 H3 121.2 . . ?
C3 C4 C5 120.2(7) . . ?
C3 C4 H4 119.9 . . ?
C5 C4 H4 119.9 . . ?
C6 C5 C4 119.4(7) . . ?
C6 C5 H5 120.3 . . ?
C4 C5 H5 120.3 . . ?
N1 C6 C5 120.5(6) . . ?
N1 C6 C7 113.2(6) . . ?
C5 C6 C7 126.2(6) . . ?
N2 C7 N3 112.6(6) . . ?
N2 C7 C6 120.9(6) . . ?
N3 C7 C6 126.4(6) . . ?
N3 C8 C13 105.9(6) . . ?
N3 C8 C9 132.3(7) . . ?
C13 C8 C9 121.8(7) . . ?
C10 C9 C8 116.7(7) . . ?
C10 C9 H9 121.7 . . ?
C8 C9 H9 121.7 . . ?
C9 C10 C11 121.4(7) . . ?
C9 C10 H10 119.3 . . ?
C11 C10 H10 119.3 . . ?
C12 C11 C10 122.8(8) . . ?
C12 C11 H11 118.6 . . ?
C10 C11 H11 118.6 . . ?
C11 C12 C13 117.1(7) . . ?
C11 C12 H12 121.4 . . ?
C13 C12 H12 121.4 . . ?
C12 C13 N2 130.7(7) . . ?
C12 C13 C8 120.2(6) . . ?
N2 C13 C8 109.1(6) . . ?
C15 C14 C19 122.2(7) . . ?
C15 C14 N3 119.3(6) . . ?
C19 C14 N3 118.5(6) . . ?
C14 C15 C16 119.7(6) . . ?
C14 C15 H15 120.1 . . ?
C16 C15 H15 120.1 . . ?
C17 C16 C15 118.3(7) . . ?
C17 C16 H16 120.9 . . ?
C15 C16 H16 120.9 . . ?
C16 C17 C18 122.3(7) . . ?
C16 C17 Br1 119.2(6) . . ?
C18 C17 Br1 118.5(6) . . ?
C17 C18 C19 119.5(7) . . ?
C17 C18 H18 120.2 . . ?
C19 C18 H18 120.2 . . ?
C14 C19 C18 117.8(7) . . ?
C14 C19 H19 121.1 . . ?
C18 C19 H19 121.1 . . ?
O4 C20 O3 126.8(7) . . ?
O4 C20 C21 117.6(7) . . ?
O3 C20 C21 115.6(6) . . ?
N4 C21 C22 122.7(6) . . ?
N4 C21 C20 113.7(6) . . ?
C22 C21 C20 123.6(6) . . ?
C21 C22 C23 117.4(7) . . ?
C21 C22 H22 121.3 . . ?
C23 C22 H22 121.3 . . ?
C24 C23 C22 119.6(7) . . ?
C24 C23 H23 120.2 . . ?
C22 C23 H23 120.2 . . ?
C23 C24 C25 119.5(6) . . ?
C23 C24 H24 120.3 . . ?
C25 C24 H24 120.3 . . ?
N4 C25 C24 122.2(6) . . ?
N4 C25 C26 113.1(6) . . ?
C24 C25 C26 124.7(6) . . ?
N5 C26 N6 113.0(6) . . ?
N5 C26 C25 123.6(6) . . ?
N6 C26 C25 123.4(6) . . ?
C28 C27 N6 130.3(7) . . ?
C28 C27 C32 123.2(7) . . ?
N6 C27 C32 106.4(6) . . ?
C29 C28 C27 115.3(7) . . ?
C29 C28 H28 122.3 . . ?
C27 C28 H28 122.3 . . ?
C28 C29 C30 122.8(7) . . ?
C28 C29 H29 118.6 . . ?
C30 C29 H29 118.6 . . ?
C31 C30 C29 120.0(7) . . ?
C31 C30 H30 120.0 . . ?
C29 C30 H30 120.0 . . ?
C32 C31 C30 119.0(7) . . ?
C32 C31 H31 120.5 . . ?
C30 C31 H31 120.5 . . ?
C31 C32 N5 130.4(6) . . ?
C31 C32 C27 119.6(6) . . ?
N5 C32 C27 110.0(6) . . ?
C38 C33 C34 120.4(7) . . ?
C38 C33 N6 120.0(6) . . ?
C34 C33 N6 119.6(6) . . ?
C35 C34 C33 119.4(7) . . ?
C35 C34 H34 120.3 . . ?
C33 C34 H34 120.3 . . ?
C36 C35 C34 120.0(7) . . ?
C36 C35 H35 120.0 . . ?
C34 C35 H35 120.0 . . ?
C35 C36 C37 121.4(7) . . ?
C35 C36 Br2 121.5(6) . . ?
C37 C36 Br2 117.0(5) . . ?
C38 C37 C36 118.3(7) . . ?
C38 C37 H37 120.8 . . ?
C36 C37 H37 120.8 . . ?
C33 C38 C37 120.4(7) . . ?
C33 C38 H38 119.8 . . ?
C37 C38 H38 119.8 . . ?
O6 C39 O5 125.1(7) . . ?
O6 C39 C40 120.0(7) . . ?
O5 C39 C40 114.9(6) . . ?
N7 C40 C41 123.0(7) . . ?
N7 C40 C39 115.1(6) . . ?
C41 C40 C39 121.9(7) . . ?
C40 C41 C42 118.4(7) . . ?
C40 C41 H41 120.8 . . ?
C42 C41 H41 120.8 . . ?
C43 C42 C41 118.7(7) . . ?
C43 C42 H42 120.6 . . ?
C41 C42 H42 120.6 . . ?
C42 C43 C44 119.4(7) . . ?
C42 C43 H43 120.3 . . ?
C44 C43 H43 120.3 . . ?
N7 C44 C43 121.4(7) . . ?
N7 C44 C45 113.9(6) . . ?
C43 C44 C45 124.6(7) . . ?
N8 C45 N9 112.1(6) . . ?
N8 C45 C44 121.8(6) . . ?
N9 C45 C44 126.0(6) . . ?
C51 C46 C47 123.3(7) . . ?
C51 C46 N9 105.8(6) . . ?
C47 C46 N9 131.0(7) . . ?
C48 C47 C46 116.3(7) . . ?
C48 C47 H47 121.9 . . ?
C46 C47 H47 121.9 . . ?
C47 C48 C49 122.1(7) . . ?
C47 C48 H48 118.9 . . ?
C49 C48 H48 118.9 . . ?
C50 C49 C48 121.4(7) . . ?
C50 C49 H49 119.3 . . ?
C48 C49 H49 119.3 . . ?
C49 C50 C51 117.3(7) . . ?
C49 C50 H50 121.4 . . ?
C51 C50 H50 121.4 . . ?
C46 C51 N8 110.5(6) . . ?
C46 C51 C50 119.6(7) . . ?
N8 C51 C50 129.8(7) . . ?
C53 C52 C57 121.3(7) . . ?
C53 C52 N9 119.8(7) . . ?
C57 C52 N9 118.9(6) . . ?
C52 C53 C54 119.2(7) . . ?
C52 C53 H53 120.4 . . ?
C54 C53 H53 120.4 . . ?
C55 C54 C53 119.3(8) . . ?
C55 C54 H54 120.4 . . ?
C53 C54 H54 120.4 . . ?
C56 C55 C54 122.1(7) . . ?
C56 C55 Br3 118.9(6) . . ?
C54 C55 Br3 119.0(6) . . ?
C55 C56 C57 118.9(7) . . ?
C55 C56 H56 120.5 . . ?
C57 C56 H56 120.5 . . ?
C56 C57 C52 119.0(7) . . ?
C56 C57 H57 120.5 . . ?
C52 C57 H57 120.5 . . ?
C59 C58 H58A 109.5 . . ?
C59 C58 H58B 109.5 . . ?
H58A C58 H58B 109.5 . . ?
C59 C58 H58C 109.5 . . ?
H58A C58 H58C 109.5 . . ?
H58B C58 H58C 109.5 . . ?
C58 C59 O7 120.6(14) . . ?
C58 C59 H59A 107.2 . . ?
O7 C59 H59A 107.2 . . ?
C58 C59 H59B 107.2 . . ?
O7 C59 H59B 107.2 . . ?
H59A C59 H59B 106.8 . . ?
C59 O7 H7 109.5 . . ?
C61 C60 H60A 109.5 . . ?
C61 C60 H60B 109.5 . . ?
H60A C60 H60B 109.5 . . ?
C61 C60 H60C 109.5 . . ?
H60A C60 H60C 109.5 . . ?
H60B C60 H60C 109.5 . . ?
O8 C61 C60 118.0(13) . . ?
O8 C61 H61A 107.8 . . ?
C60 C61 H61A 107.8 . . ?
O8 C61 H61B 107.8 . . ?
C60 C61 H61B 107.8 . . ?
H61A C61 H61B 107.1 . . ?
C61 O8 H8 109.5 . . ?
C63 C62 H62A 109.5 . . ?
C63 C62 H62B 109.5 . . ?
H62A C62 H62B 109.5 . . ?
C63 C62 H62C 109.5 . . ?
H62A C62 H62C 109.5 . . ?
H62B C62 H62C 109.5 . . ?
C62 C63 O9 118.1(13) . . ?
C62 C63 H63A 107.8 . . ?
O9 C63 H63A 107.8 . . ?
C62 C63 H63B 107.8 . . ?
O9 C63 H63B 107.8 . . ?
H63A C63 H63B 107.1 . . ?
C63 O9 H9A 109.5 . . ?
C65 C64 H64A 109.5 . . ?
C65 C64 H64B 109.5 . . ?
H64A C64 H64B 109.5 . . ?
C65 C64 H64C 109.5 . . ?
H64A C64 H64C 109.5 . . ?
H64B C64 H64C 109.5 . . ?
O10 C65 C64 117.9(15) . . ?
O10 C65 H65A 107.8 . . ?
C64 C65 H65A 107.8 . . ?
O10 C65 H65B 107.8 . . ?
C64 C65 H65B 107.8 . . ?
H65A C65 H65B 107.2 . . ?
C65 O10 H10A 109.5 . . ?

loop_
_geom_bond_atom_site_label_1
_geom_bond_atom_site_label_2
_geom_bond_distance
_geom_bond_site_symmetry_2
_geom_bond_publ_flag
La1 O3 2.422(5) . ?
La1 O1 2.453(5) . ?
La1 O5 2.465(5) . ?
La1 N4 2.638(6) . ?
La1 N1 2.655(6) . ?
La1 N7 2.676(6) . ?
La1 N2 2.709(5) . ?
La1 N5 2.761(5) . ?
La1 N8 2.778(6) . ?
Br1 C17 1.893(8) . ?
Br2 C36 1.895(7) . ?
Br3 C55 1.897(8) . ?
O1 C1 1.260(9) . ?
O2 C1 1.248(9) . ?
O3 C20 1.268(9) . ?
O4 C20 1.247(9) . ?
O5 C39 1.280(9) . ?
O6 C39 1.245(9) . ?
N1 C2 1.336(9) . ?
N1 C6 1.345(9) . ?
N2 C7 1.321(9) . ?
N2 C13 1.400(9) . ?
N3 C7 1.370(9) . ?
N3 C8 1.386(9) . ?
N3 C14 1.448(9) . ?
N4 C21 1.335(9) . ?
N4 C25 1.353(8) . ?
N5 C26 1.331(9) . ?
N5 C32 1.391(8) . ?
N6 C26 1.386(8) . ?
N6 C27 1.394(9) . ?
N6 C33 1.429(9) . ?
N7 C44 1.340(9) . ?
N7 C40 1.346(9) . ?
N8 C45 1.330(9) . ?
N8 C51 1.389(9) . ?
N9 C45 1.383(9) . ?
N9 C46 1.396(9) . ?
N9 C52 1.426(9) . ?
C1 C2 1.520(11) . ?
C2 C3 1.397(11) . ?
C3 C4 1.370(11) . ?
C3 H3 0.9500 . ?
C4 C5 1.384(11) . ?
C4 H4 0.9500 . ?
C5 C6 1.382(10) . ?
C5 H5 0.9500 . ?
C6 C7 1.469(10) . ?
C8 C13 1.403(10) . ?
C8 C9 1.407(10) . ?
C9 C10 1.366(11) . ?
C9 H9 0.9500 . ?
C10 C11 1.392(11) . ?
C10 H10 0.9500 . ?
C11 C12 1.370(10) . ?
C11 H11 0.9500 . ?
C12 C13 1.392(10) . ?
C12 H12 0.9500 . ?
C14 C15 1.377(10) . ?
C14 C19 1.391(9) . ?
C15 C16 1.405(11) . ?
C15 H15 0.9500 . ?
C16 C17 1.374(10) . ?
C16 H16 0.9500 . ?
C17 C18 1.386(11) . ?
C18 C19 1.407(10) . ?
C18 H18 0.9500 . ?
C19 H19 0.9500 . ?
C20 C21 1.521(10) . ?
C21 C22 1.396(10) . ?
C22 C23 1.399(10) . ?
C22 H22 0.9500 . ?
C23 C24 1.366(10) . ?
C23 H23 0.9500 . ?
C24 C25 1.369(9) . ?
C24 H24 0.9500 . ?
C25 C26 1.479(9) . ?
C27 C28 1.391(10) . ?
C27 C32 1.395(10) . ?
C28 C29 1.389(11) . ?
C28 H28 0.9500 . ?
C29 C30 1.391(11) . ?
C29 H29 0.9500 . ?
C30 C31 1.386(10) . ?
C30 H30 0.9500 . ?
C31 C32 1.379(10) . ?
C31 H31 0.9500 . ?
C33 C38 1.375(10) . ?
C33 C34 1.390(9) . ?
C34 C35 1.385(10) . ?
C34 H34 0.9500 . ?
C35 C36 1.349(10) . ?
C35 H35 0.9500 . ?
C36 C37 1.408(10) . ?
C37 C38 1.378(11) . ?
C37 H37 0.9500 . ?
C38 H38 0.9500 . ?
C39 C40 1.522(10) . ?
C40 C41 1.376(10) . ?
C41 C42 1.403(11) . ?
C41 H41 0.9500 . ?
C42 C43 1.383(11) . ?
C42 H42 0.9500 . ?
C43 C44 1.401(10) . ?
C43 H43 0.9500 . ?
C44 C45 1.457(10) . ?
C46 C51 1.385(10) . ?
C46 C47 1.395(10) . ?
C47 C48 1.363(11) . ?
C47 H47 0.9500 . ?
C48 C49 1.409(11) . ?
C48 H48 0.9500 . ?
C49 C50 1.375(11) . ?
C49 H49 0.9500 . ?
C50 C51 1.415(10) . ?
C50 H50 0.9500 . ?
C52 C53 1.372(10) . ?
C52 C57 1.400(10) . ?
C53 C54 1.394(11) . ?
C53 H53 0.9500 . ?
C54 C55 1.378(12) . ?
C54 H54 0.9500 . ?
C55 C56 1.374(11) . ?
C56 C57 1.393(11) . ?
C56 H56 0.9500 . ?
C57 H57 0.9500 . ?
C58 C59 1.341(17) . ?
C58 H58A 0.9800 . ?
C58 H58B 0.9800 . ?
C58 H58C 0.9800 . ?
C59 O7 1.421(15) . ?
C59 H59A 0.9900 . ?
C59 H59B 0.9900 . ?
O7 H7 0.8400 . ?
C60 C61 1.436(18) . ?
C60 H60A 0.9800 . ?
C60 H60B 0.9800 . ?
C60 H60C 0.9800 . ?
C61 O8 1.374(14) . ?
C61 H61A 0.9900 . ?
C61 H61B 0.9900 . ?
O8 H8 0.8400 . ?
C62 C63 1.303(19) . ?
C62 H62A 0.9800 . ?
C62 H62B 0.9800 . ?
C62 H62C 0.9800 . ?
C63 O9 1.471(15) . ?
C63 H63A 0.9900 . ?
C63 H63B 0.9900 . ?
O9 H9A 0.8400 . ?
C64 C65 1.58(2) . ?
C64 H64A 0.9800 . ?
C64 H64B 0.9800 . ?
C64 H64C 0.9800 . ?
C65 O10 1.392(18) . ?
C65 H65A 0.9900 . ?
C65 H65B 0.9900 . ?
O10 H10A 0.8400 . ?

loop_
_geom_hbond_atom_site_label_D
_geom_hbond_atom_site_label_H
_geom_hbond_atom_site_label_A
_geom_hbond_distance_DH
_geom_hbond_distance_HA
_geom_hbond_distance_DA
_geom_hbond_angle_DHA
_geom_hbond_site_symmetry_A
O7 H7 O10 0.84 1.87 2.686(13) 165 .
O8 H8 O13 0.84 2.20 2.709(13) 119 .
O9 H9A O6 0.84 1.87 2.704(9) 174 .
O10 H10A O12 0.84 1.89 2.718(15) 168 .

loop_
_geom_torsion_atom_site_label_1
_geom_torsion_atom_site_label_2
_geom_torsion_atom_site_label_3
_geom_torsion_atom_site_label_4
_geom_torsion
_geom_torsion_site_symmetry_1
_geom_torsion_site_symmetry_2
_geom_torsion_site_symmetry_3
_geom_torsion_site_symmetry_4
_geom_torsion_publ_flag
O3 La1 O1 C1 -35.6(6) . . . . ?
O5 La1 O1 C1 -108.3(6) . . . . ?
N4 La1 O1 C1 -96.7(6) . . . . ?
N1 La1 O1 C1 33.0(6) . . . . ?
N7 La1 O1 C1 151.5(5) . . . . ?
N2 La1 O1 C1 42.6(6) . . . . ?
N5 La1 O1 C1 -162.0(6) . . . . ?
N8 La1 O1 C1 109.0(6) . . . . ?
O1 La1 O3 C20 -68.1(6) . . . . ?
O5 La1 O3 C20 73.4(6) . . . . ?
N4 La1 O3 C20 1.2(6) . . . . ?
N1 La1 O3 C20 -129.0(7) . . . . ?
N7 La1 O3 C20 105.0(6) . . . . ?
N2 La1 O3 C20 168.7(6) . . . . ?
N5 La1 O3 C20 3.4(7) . . . . ?
N8 La1 O3 C20 -154.1(6) . . . . ?
O3 La1 O5 C39 -179.6(6) . . . . ?
O1 La1 O5 C39 -103.7(6) . . . . ?
N4 La1 O5 C39 -115.4(6) . . . . ?
N1 La1 O5 C39 143.5(5) . . . . ?
N7 La1 O5 C39 25.6(5) . . . . ?
N2 La1 O5 C39 100.5(6) . . . . ?
N5 La1 O5 C39 -51.3(5) . . . . ?
N8 La1 O5 C39 30.7(6) . . . . ?
O3 La1 N1 C2 76.6(5) . . . . ?
O1 La1 N1 C2 -22.8(5) . . . . ?
O5 La1 N1 C2 115.4(5) . . . . ?
N4 La1 N1 C2 29.4(5) . . . . ?
N7 La1 N1 C2 -151.4(5) . . . . ?
N2 La1 N1 C2 166.5(6) . . . . ?
N5 La1 N1 C2 -43.6(6) . . . . ?
N8 La1 N1 C2 -118.1(5) . . . . ?
O3 La1 N1 C6 -87.8(5) . . . . ?
O1 La1 N1 C6 172.9(6) . . . . ?
O5 La1 N1 C6 -49.0(7) . . . . ?
N4 La1 N1 C6 -135.0(5) . . . . ?
N7 La1 N1 C6 44.3(6) . . . . ?
N2 La1 N1 C6 2.2(5) . . . . ?
N5 La1 N1 C6 152.0(5) . . . . ?
N8 La1 N1 C6 77.6(5) . . . . ?
O3 La1 N2 C7 82.6(5) . . . . ?
O1 La1 N2 C7 0.0(6) . . . . ?
O5 La1 N2 C7 161.8(5) . . . . ?
N4 La1 N2 C7 100.4(5) . . . . ?
N1 La1 N2 C7 9.7(5) . . . . ?
N7 La1 N2 C7 -138.2(5) . . . . ?
N5 La1 N2 C7 -123.1(5) . . . . ?
N8 La1 N2 C7 -75.6(5) . . . . ?
O3 La1 N2 C13 -121.2(6) . . . . ?
O1 La1 N2 C13 156.2(6) . . . . ?
O5 La1 N2 C13 -42.0(6) . . . . ?
N4 La1 N2 C13 -103.4(6) . . . . ?
N1 La1 N2 C13 165.9(7) . . . . ?
N7 La1 N2 C13 18.0(6) . . . . ?
N5 La1 N2 C13 33.1(8) . . . . ?
N8 La1 N2 C13 80.6(6) . . . . ?
O3 La1 N4 C21 -10.7(4) . . . . ?
O1 La1 N4 C21 88.1(5) . . . . ?
O5 La1 N4 C21 -99.8(5) . . . . ?
N1 La1 N4 C21 40.6(5) . . . . ?
N7 La1 N4 C21 -138.7(5) . . . . ?
N2 La1 N4 C21 -30.7(6) . . . . ?
N5 La1 N4 C21 171.3(5) . . . . ?
N8 La1 N4 C21 142.4(4) . . . . ?
O3 La1 N4 C25 179.9(6) . . . . ?
O1 La1 N4 C25 -81.3(5) . . . . ?
O5 La1 N4 C25 90.8(5) . . . . ?
N1 La1 N4 C25 -128.8(5) . . . . ?
N7 La1 N4 C25 51.9(5) . . . . ?
N2 La1 N4 C25 159.9(4) . . . . ?
N5 La1 N4 C25 1.9(5) . . . . ?
N8 La1 N4 C25 -27.0(7) . . . . ?
O3 La1 N5 C26 8.6(5) . . . . ?
O1 La1 N5 C26 86.9(4) . . . . ?
O5 La1 N5 C26 -61.5(4) . . . . ?
N4 La1 N5 C26 10.8(4) . . . . ?
N1 La1 N5 C26 105.9(5) . . . . ?
N7 La1 N5 C26 -124.7(5) . . . . ?
N2 La1 N5 C26 -140.0(4) . . . . ?
N8 La1 N5 C26 175.8(4) . . . . ?
O3 La1 N5 C32 155.7(6) . . . . ?
O1 La1 N5 C32 -126.0(6) . . . . ?
O5 La1 N5 C32 85.6(6) . . . . ?
N4 La1 N5 C32 157.9(6) . . . . ?
N1 La1 N5 C32 -107.0(6) . . . . ?
N7 La1 N5 C32 22.5(6) . . . . ?
N2 La1 N5 C32 7.1(8) . . . . ?
N8 La1 N5 C32 -37.1(6) . . . . ?
O3 La1 N7 C44 136.2(5) . . . . ?
O1 La1 N7 C44 -53.7(6) . . . . ?
O5 La1 N7 C44 172.1(6) . . . . ?
N4 La1 N7 C44 -145.8(5) . . . . ?
N1 La1 N7 C44 35.0(6) . . . . ?
N2 La1 N7 C44 71.7(5) . . . . ?
N5 La1 N7 C44 -100.8(5) . . . . ?
N8 La1 N7 C44 -2.9(5) . . . . ?
O3 La1 N7 C40 -54.4(5) . . . . ?
O1 La1 N7 C40 115.7(5) . . . . ?
O5 La1 N7 C40 -18.5(4) . . . . ?
N4 La1 N7 C40 23.6(5) . . . . ?
N1 La1 N7 C40 -155.6(4) . . . . ?
N2 La1 N7 C40 -118.9(5) . . . . ?
N5 La1 N7 C40 68.6(5) . . . . ?
N8 La1 N7 C40 166.5(5) . . . . ?
O3 La1 N8 C45 -111.4(5) . . . . ?
O1 La1 N8 C45 162.5(5) . . . . ?
O5 La1 N8 C45 9.8(5) . . . . ?
N4 La1 N8 C45 112.3(5) . . . . ?
N1 La1 N8 C45 -135.7(5) . . . . ?
N7 La1 N8 C45 14.9(4) . . . . ?
N2 La1 N8 C45 -72.4(4) . . . . ?
N5 La1 N8 C45 86.9(4) . . . . ?
O3 La1 N8 C51 33.5(7) . . . . ?
O1 La1 N8 C51 -52.5(6) . . . . ?
O5 La1 N8 C51 154.7(5) . . . . ?
N4 La1 N8 C51 -102.8(6) . . . . ?
N1 La1 N8 C51 9.3(6) . . . . ?
N7 La1 N8 C51 159.9(6) . . . . ?
N2 La1 N8 C51 72.6(6) . . . . ?
N5 La1 N8 C51 -128.2(6) . . . . ?
La1 O1 C1 O2 139.5(8) . . . . ?
La1 O1 C1 C2 -39.5(9) . . . . ?
C6 N1 C2 C3 -0.1(11) . . . . ?
La1 N1 C2 C3 -165.0(6) . . . . ?
C6 N1 C2 C1 179.0(6) . . . . ?
La1 N1 C2 C1 14.0(8) . . . . ?
O2 C1 C2 N1 -164.7(8) . . . . ?
O1 C1 C2 N1 14.4(10) . . . . ?
O2 C1 C2 C3 14.4(12) . . . . ?
O1 C1 C2 C3 -166.6(8) . . . . ?
N1 C2 C3 C4 -1.0(12) . . . . ?
C1 C2 C3 C4 -180.0(8) . . . . ?
C2 C3 C4 C5 0.3(13) . . . . ?
C3 C4 C5 C6 1.4(13) . . . . ?
C2 N1 C6 C5 1.9(10) . . . . ?
La1 N1 C6 C5 165.4(5) . . . . ?
C2 N1 C6 C7 -175.8(6) . . . . ?
La1 N1 C6 C7 -12.3(8) . . . . ?
C4 C5 C6 N1 -2.6(11) . . . . ?
C4 C5 C6 C7 174.8(7) . . . . ?
C13 N2 C7 N3 -1.3(8) . . . . ?
La1 N2 C7 N3 161.0(4) . . . . ?
C13 N2 C7 C6 176.7(6) . . . . ?
La1 N2 C7 C6 -21.0(8) . . . . ?
C8 N3 C7 N2 0.8(8) . . . . ?
C14 N3 C7 N2 -170.4(6) . . . . ?
C8 N3 C7 C6 -177.1(6) . . . . ?
C14 N3 C7 C6 11.7(11) . . . . ?
N1 C6 C7 N2 22.1(9) . . . . ?
C5 C6 C7 N2 -155.4(7) . . . . ?
N1 C6 C7 N3 -160.2(6) . . . . ?
C5 C6 C7 N3 22.3(12) . . . . ?
C7 N3 C8 C13 0.1(7) . . . . ?
C14 N3 C8 C13 171.4(6) . . . . ?
C7 N3 C8 C9 179.5(7) . . . . ?
C14 N3 C8 C9 -9.2(12) . . . . ?
N3 C8 C9 C10 -179.0(7) . . . . ?
C13 C8 C9 C10 0.3(10) . . . . ?
C8 C9 C10 C11 -0.1(11) . . . . ?
C9 C10 C11 C12 0.1(12) . . . . ?
C10 C11 C12 C13 -0.5(11) . . . . ?
C11 C12 C13 N2 -179.7(7) . . . . ?
C11 C12 C13 C8 0.7(10) . . . . ?
C7 N2 C13 C12 -178.3(7) . . . . ?
La1 N2 C13 C12 23.4(11) . . . . ?
C7 N2 C13 C8 1.3(7) . . . . ?
La1 N2 C13 C8 -156.9(5) . . . . ?
N3 C8 C13 C12 178.8(6) . . . . ?
C9 C8 C13 C12 -0.7(11) . . . . ?
N3 C8 C13 N2 -0.9(8) . . . . ?
C9 C8 C13 N2 179.6(6) . . . . ?
C7 N3 C14 C15 52.6(10) . . . . ?
C8 N3 C14 C15 -117.0(8) . . . . ?
C7 N3 C14 C19 -126.7(8) . . . . ?
C8 N3 C14 C19 63.7(10) . . . . ?
C19 C14 C15 C16 3.2(12) . . . . ?
N3 C14 C15 C16 -176.0(7) . . . . ?
C14 C15 C16 C17 -0.2(12) . . . . ?
C15 C16 C17 C18 -3.2(13) . . . . ?
C15 C16 C17 Br1 176.1(6) . . . . ?
C16 C17 C18 C19 3.7(12) . . . . ?
Br1 C17 C18 C19 -175.7(6) . . . . ?
C15 C14 C19 C18 -2.8(12) . . . . ?
N3 C14 C19 C18 176.5(7) . . . . ?
C17 C18 C19 C14 -0.6(11) . . . . ?
La1 O3 C20 O4 -173.0(6) . . . . ?
La1 O3 C20 C21 7.1(10) . . . . ?
C25 N4 C21 C22 6.3(10) . . . . ?
La1 N4 C21 C22 -163.6(5) . . . . ?
C25 N4 C21 C20 -172.5(6) . . . . ?
La1 N4 C21 C20 17.6(7) . . . . ?
O4 C20 C21 N4 163.7(7) . . . . ?
O3 C20 C21 N4 -16.4(10) . . . . ?
O4 C20 C21 C22 -15.1(11) . . . . ?
O3 C20 C21 C22 164.9(7) . . . . ?
N4 C21 C22 C23 -2.3(10) . . . . ?
C20 C21 C22 C23 176.3(7) . . . . ?
C21 C22 C23 C24 -3.3(11) . . . . ?
C22 C23 C24 C25 4.8(11) . . . . ?
C21 N4 C25 C24 -4.8(10) . . . . ?
La1 N4 C25 C24 164.5(5) . . . . ?
C21 N4 C25 C26 177.6(6) . . . . ?
La1 N4 C25 C26 -13.0(8) . . . . ?
C23 C24 C25 N4 -0.8(11) . . . . ?
C23 C24 C25 C26 176.5(6) . . . . ?
C32 N5 C26 N6 -0.3(7) . . . . ?
La1 N5 C26 N6 156.6(4) . . . . ?
C32 N5 C26 C25 179.3(6) . . . . ?
La1 N5 C26 C25 -23.8(7) . . . . ?
C27 N6 C26 N5 -0.3(7) . . . . ?
C33 N6 C26 N5 -155.7(6) . . . . ?
C27 N6 C26 C25 -179.9(6) . . . . ?
C33 N6 C26 C25 24.7(10) . . . . ?
N4 C25 C26 N5 25.6(9) . . . . ?
C24 C25 C26 N5 -151.9(7) . . . . ?
N4 C25 C26 N6 -154.9(6) . . . . ?
C24 C25 C26 N6 27.6(10) . . . . ?
C26 N6 C27 C28 -176.3(7) . . . . ?
C33 N6 C27 C28 -19.9(11) . . . . ?
C26 N6 C27 C32 0.8(7) . . . . ?
C33 N6 C27 C32 157.2(6) . . . . ?
N6 C27 C28 C29 176.5(7) . . . . ?
C32 C27 C28 C29 -0.1(11) . . . . ?
C27 C28 C29 C30 1.5(11) . . . . ?
C28 C29 C30 C31 -0.4(11) . . . . ?
C29 C30 C31 C32 -2.0(11) . . . . ?
C30 C31 C32 N5 -175.0(6) . . . . ?
C30 C31 C32 C27 3.3(10) . . . . ?
C26 N5 C32 C31 179.3(7) . . . . ?
La1 N5 C32 C31 30.4(11) . . . . ?
C26 N5 C32 C27 0.8(7) . . . . ?
La1 N5 C32 C27 -148.1(5) . . . . ?
C28 C27 C32 C31 -2.3(11) . . . . ?
N6 C27 C32 C31 -179.7(6) . . . . ?
C28 C27 C32 N5 176.3(6) . . . . ?
N6 C27 C32 N5 -1.0(7) . . . . ?
C26 N6 C33 C38 43.4(10) . . . . ?
C27 N6 C33 C38 -108.0(8) . . . . ?
C26 N6 C33 C34 -139.2(7) . . . . ?
C27 N6 C33 C34 69.4(9) . . . . ?
C38 C33 C34 C35 1.9(11) . . . . ?
N6 C33 C34 C35 -175.5(7) . . . . ?
C33 C34 C35 C36 -2.1(11) . . . . ?
C34 C35 C36 C37 0.5(12) . . . . ?
C34 C35 C36 Br2 -179.7(6) . . . . ?
C35 C36 C37 C38 1.4(12) . . . . ?
Br2 C36 C37 C38 -178.4(6) . . . . ?
C34 C33 C38 C37 -0.1(12) . . . . ?
N6 C33 C38 C37 177.3(7) . . . . ?
C36 C37 C38 C33 -1.6(12) . . . . ?
La1 O5 C39 O6 151.3(7) . . . . ?
La1 O5 C39 C40 -28.6(8) . . . . ?
C44 N7 C40 C41 2.2(10) . . . . ?
La1 N7 C40 C41 -167.7(6) . . . . ?
C44 N7 C40 C39 -176.8(6) . . . . ?
La1 N7 C40 C39 13.3(7) . . . . ?
O6 C39 C40 N7 -172.5(7) . . . . ?
O5 C39 C40 N7 7.4(9) . . . . ?
O6 C39 C40 C41 8.5(11) . . . . ?
O5 C39 C40 C41 -171.6(7) . . . . ?
N7 C40 C41 C42 -2.4(12) . . . . ?
C39 C40 C41 C42 176.5(7) . . . . ?
C40 C41 C42 C43 1.5(12) . . . . ?
C41 C42 C43 C44 -0.5(12) . . . . ?
C40 N7 C44 C43 -1.1(10) . . . . ?
La1 N7 C44 C43 168.0(5) . . . . ?
C40 N7 C44 C45 -177.6(6) . . . . ?
La1 N7 C44 C45 -8.4(8) . . . . ?
C42 C43 C44 N7 0.3(11) . . . . ?
C42 C43 C44 C45 176.4(7) . . . . ?
C51 N8 C45 N9 0.5(7) . . . . ?
La1 N8 C45 N9 154.6(4) . . . . ?
C51 N8 C45 C44 178.2(6) . . . . ?
La1 N8 C45 C44 -27.6(8) . . . . ?
C46 N9 C45 N8 -0.1(7) . . . . ?
C52 N9 C45 N8 -172.2(6) . . . . ?
C46 N9 C45 C44 -177.7(6) . . . . ?
C52 N9 C45 C44 10.2(11) . . . . ?
N7 C44 C45 N8 25.0(9) . . . . ?
C43 C44 C45 N8 -151.4(7) . . . . ?
N7 C44 C45 N9 -157.6(6) . . . . ?
C43 C44 C45 N9 26.0(11) . . . . ?
C45 N9 C46 C51 -0.3(7) . . . . ?
C52 N9 C46 C51 172.0(6) . . . . ?
C45 N9 C46 C47 179.9(7) . . . . ?
C52 N9 C46 C47 -7.8(11) . . . . ?
C51 C46 C47 C48 0.9(10) . . . . ?
N9 C46 C47 C48 -179.4(6) . . . . ?
C46 C47 C48 C49 -0.7(10) . . . . ?
C47 C48 C49 C50 0.7(11) . . . . ?
C48 C49 C50 C51 -0.7(10) . . . . ?
C47 C46 C51 N8 -179.6(6) . . . . ?
N9 C46 C51 N8 0.6(7) . . . . ?
C47 C46 C51 C50 -1.0(10) . . . . ?
N9 C46 C51 C50 179.2(6) . . . . ?
C45 N8 C51 C46 -0.7(7) . . . . ?
La1 N8 C51 C46 -147.9(5) . . . . ?
C45 N8 C51 C50 -179.0(7) . . . . ?
La1 N8 C51 C50 33.7(10) . . . . ?
C49 C50 C51 C46 0.9(10) . . . . ?
C49 C50 C51 N8 179.2(7) . . . . ?
C45 N9 C52 C53 -123.8(8) . . . . ?
C46 N9 C52 C53 65.6(9) . . . . ?
C45 N9 C52 C57 56.9(10) . . . . ?
C46 N9 C52 C57 -113.7(8) . . . . ?
C57 C52 C53 C54 -1.7(12) . . . . ?
N9 C52 C53 C54 179.1(7) . . . . ?
C52 C53 C54 C55 -2.3(12) . . . . ?
C53 C54 C55 C56 4.8(13) . . . . ?
C53 C54 C55 Br3 -175.3(6) . . . . ?
C54 C55 C56 C57 -3.2(13) . . . . ?
Br3 C55 C56 C57 177.0(6) . . . . ?
C55 C56 C57 C52 -0.9(12) . . . . ?
C53 C52 C57 C56 3.3(12) . . . . ?
N9 C52 C57 C56 -177.4(7) . . . . ?
